data_7134253
loop_
_publ_author_name
'Xiong, Li'
'Tang, Wenlei'
'Xiong, Chaozhi'
'Du, Jiajun'
'Zhang, Zhiyuan'
'Qiu, Yuqing'
'Shao, Zhen-Wu'
'Zhou, Xuemei'
'Liu, Chong'

_publ_section_title
;
 Construction of robust Cu-MOFs from bifunctional pyridine-hydroxamate
 linkers for photocatalytic CO<sub>2</sub> reduction.
;
_journal_issue 20
_journal_name_full 'Chemical communications (Cambridge, England)'
_journal_page_first 4030
_journal_page_last 4033
_journal_paper_doi 10.1039/d4cc06778a
_journal_volume 61
_journal_year 2025
_chemical_formula_moiety 'C48 H40 Cu10 N16 O20, H4 O2'
_chemical_formula_sum 'C48 H44 Cu10 N16 O22'
_chemical_formula_weight 1832.39
_chemical_name_systematic SUM-23A
_space_group_crystal_system tetragonal
_space_group_IT_number 120
_space_group_name_Hall 'I -4 -2c'
_space_group_name_H-M_alt 'I -4 c 2'
_atom_sites_solution_hydrogens mixed
_audit_creation_date 2024-12-14
_audit_creation_method
;
Olex2 1.3
(compiled 2020.11.12 svn.r5f609507 for OlexSys, GUI svn.r6408)
;
_audit_update_record
;
2025-01-25 deposited with the CCDC.	2025-02-09 downloaded from the CCDC.
;
_cell_angle_alpha 90
_cell_angle_beta 90
_cell_angle_gamma 90
_cell_formula_units_Z 4
_cell_length_a 23.1107(2)
_cell_length_b 23.1107(2)
_cell_length_c 18.0067(4)
_cell_measurement_reflns_used 9752
_cell_measurement_temperature 193.00
_cell_measurement_theta_max 79.58
_cell_measurement_theta_min 4.93
_cell_volume 9617.5(2)
_computing_cell_refinement 'SAINT V8.40B (?, 2016)'
_computing_data_collection 'APEX4 V2022.1-1 (Bruker, 2022)'
_computing_data_reduction 'SAINT V8.40B (?, 2016)'
_computing_molecular_graphics 'Olex2 1.3 (Dolomanov et al., 2009)'
_computing_publication_material 'Olex2 1.3 (Dolomanov et al., 2009)'
_computing_structure_refinement 'SHELXL 2019/3 (Sheldrick, 2015)'
_computing_structure_solution 'SHELXS  (Sheldrick, 2008)'
_diffrn_ambient_temperature 193.0
_diffrn_detector_area_resol_mean 7.41
_diffrn_detector_type 'Bruker PHOTON III'
_diffrn_measured_fraction_theta_full 0.997
_diffrn_measured_fraction_theta_max 0.988
_diffrn_measurement_device 'four-circle diffractometer'
_diffrn_measurement_device_type 'Bruker APEX-II CCD'
_diffrn_measurement_method '\f and \w scans'
_diffrn_radiation_type CuK\a
_diffrn_radiation_wavelength 1.54178
_diffrn_reflns_av_R_equivalents 0.0381
_diffrn_reflns_av_unetI/netI 0.0148
_diffrn_reflns_Laue_measured_fraction_full 0.997
_diffrn_reflns_Laue_measured_fraction_max 0.988
_diffrn_reflns_limit_h_max 28
_diffrn_reflns_limit_h_min -29
_diffrn_reflns_limit_k_max 29
_diffrn_reflns_limit_k_min -29
_diffrn_reflns_limit_l_max 21
_diffrn_reflns_limit_l_min -22
_diffrn_reflns_number 74193
_diffrn_reflns_point_group_measured_fraction_full 0.997
_diffrn_reflns_point_group_measured_fraction_max 0.980
_diffrn_reflns_theta_full 67.679
_diffrn_reflns_theta_max 80.010
_diffrn_reflns_theta_min 2.704
_diffrn_source_current 1.1
_diffrn_source_power 0.055
_diffrn_source_voltage 50.0
_diffrn_standards_number 0
_exptl_absorpt_coefficient_mu 2.849
_exptl_absorpt_correction_T_max 0.7543
_exptl_absorpt_correction_T_min 0.6606
_exptl_absorpt_correction_type multi-scan
_exptl_absorpt_process_details
;
SADABS-2016/2 (Bruker,2016/2) was used for absorption correction.
wR2(int) was 0.0664 before and 0.0551 after correction.
The Ratio of minimum to maximum transmission is 0.8758.
The \l/2 correction factor is Not present.
;
_exptl_crystal_colour green
_exptl_crystal_density_diffrn 1.266
_exptl_crystal_description block
_exptl_crystal_F_000 3640
_exptl_crystal_size_max 0.13
_exptl_crystal_size_mid 0.12
_exptl_crystal_size_min 0.1
_refine_diff_density_max 0.727
_refine_diff_density_min -0.350
_refine_diff_density_rms 0.082
_refine_ls_abs_structure_details
;
 Refined as an inversion twin.
;
_refine_ls_abs_structure_Flack 0.05(4)
_refine_ls_extinction_method none
_refine_ls_goodness_of_fit_ref 1.098
_refine_ls_hydrogen_treatment constr
_refine_ls_matrix_type full
_refine_ls_number_parameters 240
_refine_ls_number_reflns 5155
_refine_ls_number_restraints 32
_refine_ls_restrained_S_all 1.098
_refine_ls_R_factor_all 0.0351
_refine_ls_R_factor_gt 0.0338
_refine_ls_shift/su_max 0.001
_refine_ls_shift/su_mean 0.000
_refine_ls_structure_factor_coef Fsqd
_refine_ls_weighting_details 'w=1/[\s^2^(Fo^2^)+(0.0458P)^2^+21.1737P] where P=(Fo^2^+2Fc^2^)/3'
_refine_ls_weighting_scheme calc
_refine_ls_wR_factor_gt 0.0922
_refine_ls_wR_factor_ref 0.0930
_reflns_Friedel_coverage 0.854
_reflns_Friedel_fraction_full 0.998
_reflns_Friedel_fraction_max 0.971
_reflns_number_gt 4958
_reflns_number_total 5155
_reflns_threshold_expression 'I > 2\s(I)'
_cod_data_source_file d4cc06778a2.cif
_cod_data_source_block SUM-23A
_cod_depositor_comments 'Adding full bibliography for 7134253--7134255.cif.'
_cod_original_cell_volume 9617.5(3)
_cod_database_code 7134253
_shelx_shelxl_version_number 2019/3
_shelx_space_group_comment
;
The symmetry employed for this shelxl refinement is uniquely defined
by the following loop, which should always be used as a source of
symmetry information in preference to the above space-group names.
They are only intended as comments.
;
_shelx_estimated_absorpt_t_max 0.764
_shelx_estimated_absorpt_t_min 0.708
_olex2_refinement_description
;
1. Twinned data refinement
 Scales: 0.95(4)
 0.05(4)
2. Fixed Uiso
 At 1.2 times of:
  All C(H) groups
 At 1.5 times of:
  All O(H,H) groups
3. Restrained distances
 Cu2-O6 \\sim Cu2-O6A
 with sigma of 0.02
 Cu1-O7 \\sim Cu1-O7A
 with sigma of 0.02
4. Uiso/Uaniso restraints and constraints
O7 \\sim O7A: within 2A with sigma of 0.01 and sigma for terminal atoms of 0.02
within 2A
O6A \\sim O6: within 2A with sigma of 0.01 and sigma for terminal atoms of 0.02
within 2A
Uanis(O7) \\sim Ueq, Uanis(O7A) \\sim Ueq: with sigma of 0.005 and sigma for
terminal atoms of 0.01
Uanis(O6A) \\sim Ueq: with sigma of 0.1 and sigma for terminal atoms of 0.2
5. Others
 Fixed Sof: O6A(0.5) H6AA(0.5) H6AB(0.5) O7(0.25) H7A(0.25) H7B(0.25) O6(0.5)
 H6A(0.5) H6B(0.5) O7A(0.25) H7AA(0.25) H7AB(0.25)
6.a Riding coordinates:
 O6A(H6AA,H6AB), O7(H7A,H7B), O6(H6A,H6B), O7A(H7AA,H7AB)
6.b Aromatic/amide H refined with riding coordinates:
 C10(H10), C9(H9), C3(H3), C6(H6), C11(H11), C12(H12), C4(H4), C5(H5)
;
_smtbx_masks_special_details
;
A solvent mask was calculated and 1094 electrons were 
found in a volume of 4366\%A^3^ in 1 void per unit cell. 
This is consistent with the presence of 27.4[H2O] per Formula Unit 
which account for 1095 electrons per unit cell.
;
_smtbx_masks_void_probe_radius 1.2
_smtbx_masks_void_truncation_radius 1.2
_olex2_submission_special_instructions 'No special instructions were received'

loop_
_space_group_symop_operation_xyz
'x, y, z'
'-x, -y, z'
'y, -x, -z'
'-y, x, -z'
'x, -y, z+1/2'
'-x, y, z+1/2'
'y, x, -z+1/2'
'-y, -x, -z+1/2'
'x+1/2, y+1/2, z+1/2'
'-x+1/2, -y+1/2, z+1/2'
'y+1/2, -x+1/2, -z+1/2'
'-y+1/2, x+1/2, -z+1/2'
'x+1/2, -y+1/2, z+1'
'-x+1/2, y+1/2, z+1'
'y+1/2, x+1/2, -z+1'
'-y+1/2, -x+1/2, -z+1'

loop_
_atom_site_label
_atom_site_type_symbol
_atom_site_fract_x
_atom_site_fract_y
_atom_site_fract_z
_atom_site_U_iso_or_equiv
_atom_site_adp_type
_atom_site_occupancy
_atom_site_site_symmetry_order
_atom_site_calc_flag
_atom_site_refinement_flags_posn
_atom_site_refinement_flags_adp
_atom_site_refinement_flags_occupancy
_atom_site_disorder_assembly
_atom_site_disorder_group
Cu1 Cu 0.500000 0.500000 0.500000 0.0232(3) Uani 1 4 d DS T P . .
Cu4 Cu 1.000000 0.500000 0.250000 0.0281(3) Uani 1 4 d S T P . .
Cu3 Cu 0.87849(3) 0.56627(3) 0.27174(4) 0.03205(18) Uani 1 1 d . . . . .
Cu2 Cu 0.54108(3) 0.63113(3) 0.48052(4) 0.02903(17) Uani 1 1 d D . . . .
O4 O 0.95771(11) 0.57141(13) 0.2408(2) 0.0299(7) Uani 1 1 d . . . . .
O1 O 0.56483(11) 0.55356(12) 0.5067(2) 0.0287(6) Uani 1 1 d . . . . .
O2 O 0.60980(13) 0.62608(13) 0.4194(2) 0.0356(8) Uani 1 1 d . . . . .
O3 O 0.89972(15) 0.63702(14) 0.3235(2) 0.0420(9) Uani 1 1 d . . . . .
N4 N 1.01303(16) 0.79927(16) 0.4265(2) 0.0344(9) Uani 1 1 d . . . . .
N1 N 0.61629(15) 0.53539(15) 0.4702(2) 0.0287(8) Uani 1 1 d . . . . .
N3 N 0.98613(16) 0.62050(14) 0.2682(3) 0.0333(9) Uani 1 1 d . . . . .
N2 N 0.79851(16) 0.56568(17) 0.3148(3) 0.0382(10) Uani 1 1 d . . . . .
C8 C 0.9760(2) 0.7020(2) 0.3501(3) 0.0386(12) Uani 1 1 d . . . . .
C2 C 0.69233(17) 0.57088(18) 0.3890(3) 0.0297(9) Uani 1 1 d . . . . .
C7 C 0.9515(2) 0.64970(18) 0.3117(3) 0.0363(11) Uani 1 1 d . . . . .
C1 C 0.63608(18) 0.57758(18) 0.4285(3) 0.0279(9) Uani 1 1 d . . . . .
C10 C 0.9591(2) 0.7941(2) 0.4045(4) 0.0460(13) Uani 1 1 d . . . . .
H10 H 0.932969 0.824604 0.415659 0.055 Uiso 1 1 calc R U . . .
C9 C 0.9385(2) 0.7470(3) 0.3663(4) 0.0551(17) Uani 1 1 d . . . . .
H9 H 0.899163 0.745323 0.351255 0.066 Uiso 1 1 calc R U . . .
C3 C 0.7256(2) 0.5210(2) 0.3877(4) 0.0485(14) Uani 1 1 d . . . . .
H3 H 0.711880 0.486916 0.411349 0.058 Uiso 1 1 calc R U . . .
O6A O 0.6020(12) 0.6780(10) 0.5645(12) 0.066(5) Uani 0.5 1 d D U P A 2
H6AA H 0.620025 0.714649 0.557856 0.099 Uiso 0.5 1 d R U P A 2
H6AB H 0.614635 0.665839 0.612506 0.099 Uiso 0.5 1 d R U P A 2
C6 C 0.7139(2) 0.6181(2) 0.3501(4) 0.0540(17) Uani 1 1 d . . . . .
H6 H 0.692259 0.652958 0.347473 0.065 Uiso 1 1 calc R U . . .
C11 C 1.0495(2) 0.7561(3) 0.4105(4) 0.0578(18) Uani 1 1 d . . . . .
H11 H 1.088592 0.758733 0.426398 0.069 Uiso 1 1 calc R U . . .
C12 C 1.0321(3) 0.7082(3) 0.3717(5) 0.0598(18) Uani 1 1 d . . . . .
H12 H 1.059455 0.678903 0.359870 0.072 Uiso 1 1 calc R U . . .
C4 C 0.7783(2) 0.5204(2) 0.3524(4) 0.0466(13) Uani 1 1 d . . . . .
H4 H 0.801199 0.486346 0.354942 0.056 Uiso 1 1 calc R U . . .
C5 C 0.7672(2) 0.6140(2) 0.3151(5) 0.065(2) Uani 1 1 d . . . . .
H5 H 0.781965 0.647099 0.290283 0.078 Uiso 1 1 calc R U . . .
O7 O 0.4910(16) 0.4729(9) 0.3656(9) 0.052(6) Uani 0.25 1 d D U P B 1
H7A H 0.458775 0.478102 0.341511 0.078 Uiso 0.25 1 d R U P B 1
H7B H 0.517645 0.474272 0.331491 0.078 Uiso 0.25 1 d R U P B 1
O6 O 0.5964(12) 0.6583(10) 0.5824(12) 0.073(6) Uani 0.5 1 d D U P A 1
H6A H 0.592168 0.646276 0.636989 0.110 Uiso 0.5 1 d R U P A 1
H6B H 0.630908 0.686086 0.583249 0.110 Uiso 0.5 1 d R U P A 1
O7A O 0.5091(12) 0.5085(11) 0.3641(7) 0.030(5) Uani 0.25 1 d D U P C 2
H7AA H 0.484294 0.536413 0.358144 0.045 Uiso 0.25 1 d R U P C 2
H7AB H 0.539364 0.514803 0.336614 0.045 Uiso 0.25 1 d R U P C 2

loop_
_atom_site_aniso_label
_atom_site_aniso_U_11
_atom_site_aniso_U_22
_atom_site_aniso_U_33
_atom_site_aniso_U_23
_atom_site_aniso_U_13
_atom_site_aniso_U_12
Cu1 0.0148(3) 0.0148(3) 0.0399(7) 0.000 0.000 0.000
Cu4 0.0155(3) 0.0155(3) 0.0531(8) 0.000 0.000 0.000
Cu3 0.0164(3) 0.0217(3) 0.0581(4) -0.0109(3) 0.0070(3) 0.0005(2)
Cu2 0.0193(3) 0.0166(3) 0.0512(4) 0.0072(3) 0.0070(3) 0.0016(2)
O4 0.0166(13) 0.0207(14) 0.0523(19) -0.0126(13) 0.0061(13) -0.0012(10)
O1 0.0159(13) 0.0219(14) 0.0482(18) 0.0068(13) 0.0017(12) 0.0023(10)
O2 0.0238(15) 0.0228(15) 0.060(2) 0.0110(14) 0.0122(14) 0.0096(12)
O3 0.0290(17) 0.0263(16) 0.070(2) -0.0196(16) 0.0199(17) -0.0032(13)
N4 0.0224(18) 0.0230(18) 0.058(2) -0.0070(17) 0.0055(17) -0.0022(14)
N1 0.0176(16) 0.0213(17) 0.047(2) 0.0023(15) 0.0002(15) -0.0005(13)
N3 0.0234(18) 0.0114(15) 0.065(3) -0.0141(16) 0.0105(17) -0.0010(12)
N2 0.0165(17) 0.0257(19) 0.072(3) -0.0056(19) 0.0087(18) 0.0019(14)
C8 0.025(2) 0.020(2) 0.070(3) -0.017(2) 0.012(2) -0.0064(18)
C2 0.0142(18) 0.025(2) 0.050(3) 0.0020(19) 0.0022(18) -0.0007(15)
C7 0.027(2) 0.0155(19) 0.067(3) -0.017(2) 0.011(2) -0.0020(16)
C1 0.0197(19) 0.0203(19) 0.044(2) 0.0047(18) 0.0023(17) 0.0017(15)
C10 0.043(3) 0.023(2) 0.072(4) -0.017(2) -0.004(3) 0.004(2)
C9 0.031(3) 0.036(3) 0.098(5) -0.025(3) -0.018(3) 0.008(2)
C3 0.038(3) 0.029(2) 0.079(4) 0.009(3) 0.024(3) 0.005(2)
O6A 0.040(6) 0.063(12) 0.096(11) -0.036(8) -0.004(7) -0.006(8)
C6 0.025(2) 0.031(3) 0.106(5) 0.021(3) 0.018(3) 0.008(2)
C11 0.027(3) 0.045(3) 0.101(5) -0.027(3) -0.001(3) -0.003(2)
C12 0.033(3) 0.036(3) 0.111(5) -0.036(3) -0.002(3) 0.008(2)
C4 0.033(3) 0.031(3) 0.077(4) -0.003(2) 0.016(3) 0.005(2)
C5 0.035(3) 0.028(3) 0.131(6) 0.020(3) 0.041(4) 0.008(2)
O7 0.054(9) 0.060(12) 0.042(8) 0.038(7) -0.002(7) 0.008(10)
O6 0.040(8) 0.082(16) 0.099(12) -0.040(10) -0.019(9) 0.008(9)
O7A 0.029(10) 0.035(11) 0.028(6) 0.013(7) 0.005(6) 0.005(9)

loop_
_atom_type_symbol
_atom_type_description
_atom_type_scat_dispersion_real
_atom_type_scat_dispersion_imag
_atom_type_scat_source
C C 0.0181 0.0091 'International Tables Vol C Tables 4.2.6.8 and 6.1.1.4'
H H 0.0000 0.0000 'International Tables Vol C Tables 4.2.6.8 and 6.1.1.4'
Cu Cu -1.9646 0.5888 'International Tables Vol C Tables 4.2.6.8 and 6.1.1.4'
N N 0.0311 0.0180 'International Tables Vol C Tables 4.2.6.8 and 6.1.1.4'
O O 0.0492 0.0322 'International Tables Vol C Tables 4.2.6.8 and 6.1.1.4'

loop_
_geom_angle_atom_site_label_1
_geom_angle_atom_site_label_2
_geom_angle_atom_site_label_3
_geom_angle
_geom_angle_site_symmetry_1
_geom_angle_site_symmetry_3
_geom_angle_publ_flag
O1 Cu1 O1 172.9(2) . 2_665 ?
O1 Cu1 O1 90.218(14) 2_665 4_656 ?
O1 Cu1 O1 90.220(14) . 4_656 ?
O1 Cu1 O1 90.216(14) . 3_566 ?
O1 Cu1 O1 90.218(14) 2_665 3_566 ?
O1 Cu1 O1 172.9(2) 3_566 4_656 ?
O4 Cu4 O4 90.425(19) . 11_565 ?
O4 Cu4 O4 90.426(18) 12_645 2_765 ?
O4 Cu4 O4 170.1(2) . 2_765 ?
O4 Cu4 O4 90.428(19) . 12_645 ?
O4 Cu4 O4 170.1(2) 11_565 12_645 ?
O4 Cu4 O4 90.426(19) 11_565 2_765 ?
O4 Cu3 O3 81.16(13) . . ?
O4 Cu3 N3 86.63(13) . 12_645 ?
O4 Cu3 N2 173.39(18) . . ?
O3 Cu3 N3 162.58(15) . 12_645 ?
O3 Cu3 N2 93.04(15) . . ?
N3 Cu3 N2 98.31(16) 12_645 . ?
O1 Cu2 O2 81.35(13) . . ?
O1 Cu2 N4 164.15(17) . 13_464 ?
O1 Cu2 N1 89.07(13) . 4_656 ?
O1 Cu2 O6A 95.8(6) . . ?
O1 Cu2 O6 84.4(6) . . ?
O2 Cu2 N4 92.19(15) . 13_464 ?
O2 Cu2 N1 164.47(15) . 4_656 ?
O2 Cu2 O6A 84.3(8) . . ?
O2 Cu2 O6 90.8(8) . . ?
N4 Cu2 N1 93.87(15) 13_464 4_656 ?
N4 Cu2 O6A 98.0(6) 13_464 . ?
N4 Cu2 O6 110.3(6) 13_464 . ?
N1 Cu2 O6A 108.9(7) 4_656 . ?
N1 Cu2 O6 100.4(8) 4_656 . ?
Cu3 O4 Cu4 113.99(15) . . ?
N3 O4 Cu4 115.2(2) . . ?
N3 O4 Cu3 113.3(2) . . ?
Cu2 O1 Cu1 110.85(13) . . ?
N1 O1 Cu1 115.3(2) . . ?
N1 O1 Cu2 113.5(2) . . ?
C1 O2 Cu2 111.6(3) . . ?
C7 O3 Cu3 110.9(3) . . ?
C10 N4 Cu2 122.0(3) . 13_564 ?
C10 N4 C11 117.7(4) . . ?
C11 N4 Cu2 120.3(4) . 13_564 ?
O1 N1 Cu2 101.4(2) . 3_566 ?
C1 N1 Cu2 147.9(3) . 3_566 ?
C1 N1 O1 109.6(3) . . ?
O4 N3 Cu3 108.6(2) . 11_565 ?
C7 N3 Cu3 141.4(3) . 11_565 ?
C7 N3 O4 110.0(3) . . ?
C4 N2 Cu3 121.7(3) . . ?
C4 N2 C5 117.8(4) . . ?
C5 N2 Cu3 119.9(3) . . ?
C9 C8 C7 117.8(5) . . ?
C12 C8 C7 125.1(4) . . ?
C12 C8 C9 117.1(5) . . ?
C3 C2 C1 125.4(4) . . ?
C3 C2 C6 116.5(4) . . ?
C6 C2 C1 118.2(4) . . ?
O3 C7 N3 124.5(4) . . ?
O3 C7 C8 118.1(4) . . ?
N3 C7 C8 117.4(4) . . ?
O2 C1 N1 123.8(4) . . ?
O2 C1 C2 116.2(4) . . ?
N1 C1 C2 120.0(4) . . ?
N4 C10 H10 118.2 . . ?
N4 C10 C9 123.5(5) . . ?
C9 C10 H10 118.2 . . ?
C8 C9 H9 120.5 . . ?
C10 C9 C8 119.0(5) . . ?
C10 C9 H9 120.5 . . ?
C2 C3 H3 119.7 . . ?
C4 C3 C2 120.5(5) . . ?
C4 C3 H3 119.7 . . ?
Cu2 O6A H6AA 126.5 . . ?
Cu2 O6A H6AB 129.5 . . ?
H6AA O6A H6AB 104.0 . . ?
C2 C6 H6 120.2 . . ?
C5 C6 C2 119.6(5) . . ?
C5 C6 H6 120.2 . . ?
N4 C11 H11 119.0 . . ?
N4 C11 C12 121.9(5) . . ?
C12 C11 H11 119.0 . . ?
C8 C12 C11 120.7(5) . . ?
C8 C12 H12 119.7 . . ?
C11 C12 H12 119.7 . . ?
N2 C4 C3 122.6(5) . . ?
N2 C4 H4 118.7 . . ?
C3 C4 H4 118.7 . . ?
N2 C5 C6 122.9(5) . . ?
N2 C5 H5 118.6 . . ?
C6 C5 H5 118.6 . . ?
O7 O7 H7A 98.1 2_665 . ?
O7 O7 H7B 75.1 2_665 . ?
H7A O7 H7B 104.5 . . ?
Cu2 O6 H6A 129.2 . . ?
Cu2 O6 H6B 127.6 . . ?
H6A O6 H6B 103.2 . . ?
O7A O7A H7AA 91.3 2_665 . ?
O7A O7A H7AB 134.7 2_665 . ?
H7AA O7A H7AB 109.5 . . ?

loop_
_geom_bond_atom_site_label_1
_geom_bond_atom_site_label_2
_geom_bond_distance
_geom_bond_site_symmetry_2
_geom_bond_publ_flag
Cu1 O1 1.947(3) . ?
Cu1 O1 1.947(3) 3_566 ?
Cu1 O1 1.947(3) 2_665 ?
Cu1 O1 1.947(3) 4_656 ?
Cu4 O4 1.925(3) . ?
Cu4 O4 1.925(3) 2_765 ?
Cu4 O4 1.925(3) 11_565 ?
Cu4 O4 1.925(3) 12_645 ?
Cu3 O4 1.917(3) . ?
Cu3 O3 1.945(3) . ?
Cu3 N3 1.987(4) 12_645 ?
Cu3 N2 2.004(4) . ?
Cu2 O1 1.933(3) . ?
Cu2 O2 1.936(3) . ?
Cu2 N4 1.988(4) 13_464 ?
Cu2 N1 2.007(4) 4_656 ?
Cu2 O6A 2.333(14) . ?
Cu2 O6 2.322(15) . ?
O4 N3 1.401(4) . ?
O1 N1 1.422(5) . ?
O2 C1 1.285(5) . ?
O3 C7 1.251(6) . ?
N4 C10 1.312(7) . ?
N4 C11 1.338(7) . ?
N1 C1 1.312(6) . ?
N3 C7 1.307(6) . ?
N2 C4 1.331(7) . ?
N2 C5 1.330(7) . ?
C8 C7 1.502(6) . ?
C8 C9 1.385(7) . ?
C8 C12 1.362(8) . ?
C2 C1 1.490(6) . ?
C2 C3 1.387(7) . ?
C2 C6 1.388(7) . ?
C10 H10 0.9500 . ?
C10 C9 1.373(8) . ?
C9 H9 0.9500 . ?
C3 H3 0.9500 . ?
C3 C4 1.373(7) . ?
O6A H6AA 0.9522 . ?
O6A H6AB 0.9536 . ?
C6 H6 0.9500 . ?
C6 C5 1.387(7) . ?
C11 H11 0.9500 . ?
C11 C12 1.369(8) . ?
C12 H12 0.9500 . ?
C4 H4 0.9500 . ?
C5 H5 0.9500 . ?
O7 O7 1.32(4) 2_665 ?
O7 H7A 0.8698 . ?
O7 H7B 0.8697 . ?
O6 H6A 1.0265 . ?
O6 H6B 1.0248 . ?
O7A O7A 0.57(4) 2_665 ?
O7A H7AA 0.8705 . ?
O7A H7AB 0.8699 . ?

loop_
_geom_torsion_atom_site_label_1
_geom_torsion_atom_site_label_2
_geom_torsion_atom_site_label_3
_geom_torsion_atom_site_label_4
_geom_torsion
_geom_torsion_site_symmetry_1
_geom_torsion_site_symmetry_2
_geom_torsion_site_symmetry_3
_geom_torsion_site_symmetry_4
_geom_torsion_publ_flag
Cu1 O1 N1 Cu2 -56.8(3) . . . 3_566 ?
Cu1 O1 N1 C1 131.3(3) . . . . ?
Cu4 O4 N3 Cu3 48.6(3) . . . 11_565 ?
Cu4 O4 N3 C7 -130.8(4) . . . . ?
Cu3 O4 N3 Cu3 -177.68(18) . . . 11_565 ?
Cu3 O4 N3 C7 2.9(5) . . . . ?
Cu3 O3 C7 N3 2.4(7) . . . . ?
Cu3 O3 C7 C8 -177.5(4) . . . . ?
Cu3 N3 C7 O3 177.3(4) 11_565 . . . ?
Cu3 N3 C7 C8 -2.8(9) 11_565 . . . ?
Cu3 N2 C4 C3 174.3(5) . . . . ?
Cu3 N2 C5 C6 -173.8(6) . . . . ?
Cu2 O1 N1 Cu2 173.83(16) . . . 3_566 ?
Cu2 O1 N1 C1 1.9(4) . . . . ?
Cu2 O2 C1 N1 4.5(6) . . . . ?
Cu2 O2 C1 C2 -175.0(3) . . . . ?
Cu2 N4 C10 C9 179.1(6) 13_564 . . . ?
Cu2 N4 C11 C12 -178.3(6) 13_564 . . . ?
Cu2 N1 C1 O2 -169.3(4) 3_566 . . . ?
Cu2 N1 C1 C2 10.2(9) 3_566 . . . ?
O4 N3 C7 O3 -3.6(8) . . . . ?
O4 N3 C7 C8 176.3(4) . . . . ?
O1 N1 C1 O2 -4.3(6) . . . . ?
O1 N1 C1 C2 175.2(4) . . . . ?
N4 C10 C9 C8 0.4(11) . . . . ?
N4 C11 C12 C8 -2.1(13) . . . . ?
C2 C3 C4 N2 -3.8(10) . . . . ?
C2 C6 C5 N2 2.3(12) . . . . ?
C7 C8 C9 C10 176.9(6) . . . . ?
C7 C8 C12 C11 -176.0(7) . . . . ?
C1 C2 C3 C4 -176.8(5) . . . . ?
C1 C2 C6 C5 177.5(6) . . . . ?
C10 N4 C11 C12 0.8(11) . . . . ?
C9 C8 C7 O3 -29.8(9) . . . . ?
C9 C8 C7 N3 150.3(6) . . . . ?
C9 C8 C12 C11 2.5(12) . . . . ?
C3 C2 C1 O2 -175.8(5) . . . . ?
C3 C2 C1 N1 4.7(8) . . . . ?
C3 C2 C6 C5 -2.4(10) . . . . ?
C6 C2 C1 O2 4.4(7) . . . . ?
C6 C2 C1 N1 -175.1(5) . . . . ?
C6 C2 C3 C4 3.1(9) . . . . ?
C11 N4 C10 C9 0.1(10) . . . . ?
C12 C8 C7 O3 148.7(7) . . . . ?
C12 C8 C7 N3 -31.2(9) . . . . ?
C12 C8 C9 C10 -1.7(11) . . . . ?
C4 N2 C5 C6 -2.7(12) . . . . ?
C5 N2 C4 C3 3.5(10) . . . . ?

loop_
_twin_individual_id
_twin_individual_mass_fraction_refined
1 0.95(4)
2 0.05(4)

loop_
_smtbx_masks_void_nr
_smtbx_masks_void_average_x
_smtbx_masks_void_average_y
_smtbx_masks_void_average_z
_smtbx_masks_void_volume
_smtbx_masks_void_count_electrons
_smtbx_masks_void_content
1 -0.230 -0.364 -0.079 4361.1 1094.4 '109.5 H2O'
